data_7044534
loop_
_publ_author_name
'Jamshidi, Mahboubeh'
'Babaghasabha, Mojgan'
'Shahsavari, Hamid R.'
'Nabavizadeh, S. Masoud'

_publ_section_title
;
 Influence of Thiolate Ligands on Luminescent Properties of
 Cycloplatinated(II) Complexes
;
_journal_name_full 'Dalton Trans.'
_journal_paper_doi 10.1039/C7DT03599C
_journal_year 2017
_chemical_formula_moiety 'C36 H27 N2 P Pt S'
_chemical_formula_sum 'C36 H27 N2 P Pt S'
_chemical_formula_weight 745.71
_space_group_crystal_system monoclinic
_space_group_IT_number 14
_space_group_name_Hall '-P 2yn'
_space_group_name_H-M_alt 'P 1 21/n 1'
_symmetry_space_group_name_Hall '-P 2yn'
_symmetry_space_group_name_H-M 'P 1 21/n 1'
_atom_sites_solution_hydrogens geom
_atom_sites_solution_primary dual
_audit_creation_date 2016-11-14
_audit_creation_method
;
Olex2 1.2-alpha
(compiled 2016.11.07 svn.r3352 for OlexSys, GUI svn.r5261)
;
_audit_update_record
;
2017-05-01 deposited with the CCDC.
2017-10-24 downloaded from the CCDC.
;
_cell_angle_alpha 90
_cell_angle_beta 116.938(2)
_cell_angle_gamma 90
_cell_formula_units_Z 4
_cell_length_a 19.6231(3)
_cell_length_b 8.23150(10)
_cell_length_c 20.0833(3)
_cell_measurement_reflns_used 34159
_cell_measurement_temperature 123.01(10)
_cell_measurement_theta_max 73.3840
_cell_measurement_theta_min 4.2590
_cell_volume 2892.02(9)
_computing_cell_refinement 'CrysAlisPro 1.171.38.42b (Rigaku OD, 2015)'
_computing_data_collection 'CrysAlisPro 1.171.38.42b (Rigaku OD, 2015)'
_computing_data_reduction 'CrysAlisPro 1.171.38.42b (Rigaku OD, 2015)'
_computing_molecular_graphics 'Olex2 (Dolomanov et al., 2009)'
_computing_publication_material 'Olex2 (Dolomanov et al., 2009)'
_computing_structure_refinement 'ShelXL (Sheldrick, 2015)'
_computing_structure_solution 'ShelXT (Sheldrick, 2015)'
_diffrn_ambient_environment N~2~
_diffrn_ambient_temperature 123.01(10)
_diffrn_detector 'CCD plate'
_diffrn_detector_area_resol_mean 5.1773
_diffrn_detector_type Atlas
_diffrn_measured_fraction_theta_full 1.000
_diffrn_measured_fraction_theta_max 0.994
_diffrn_measurement_details
;
List of Runs (angles in degrees, time in seconds):

  # Type    Start    End  Width  t~exp~   \w     \q     \k     \f   Frames
#--------------------------------------------------------------------------
  1  \w     -1.00  29.00   1.00    1.50    --   38.00  91.00-125.48   30
  2  \w   -117.00 -14.00   1.00    1.50    --  -40.71 -37.00-180.00  103
  3  \w     14.00 117.00   1.00    1.50    --   40.71  37.00 -30.00  103
  4  \w     11.00 115.00   1.00    1.50    --   40.71  57.00  60.00  104
  5  \w      2.00  98.00   1.00    1.50    --   40.71-125.00  90.00   96
  6  \w      2.00  98.00   1.00    1.50    --   40.71-125.00 -90.00   96
  7  \w      5.00  34.00   1.00    1.50    --   42.00  87.00 162.78   29
  8  \w     11.00  45.00   1.00    1.50    --   46.00  82.00  65.15   34
  9  \w     19.00  45.00   1.00    1.50    --   54.00  82.00 141.85   26
 10  \w     20.00  46.00   1.00    1.50    --   54.00  80.00-169.94   26
 11  \w     19.00  46.00   1.00    1.50    --   54.00  81.00-117.39   27
 12  \w     19.00  45.00   1.00    1.50    --   54.00  82.00 -22.29   26
 13  \w     19.00  46.00   1.00    1.50    --   54.00  81.00 -73.56   27
 14  \w     19.00  45.00   1.00    1.50    --   54.00  82.00  14.77   26
 15  \w     32.00 145.00   1.00    1.50    --   66.00  77.00 115.24  113
 16  \w     33.00 144.00   1.00    1.50    --   66.00  76.00-109.62  111
 17  \w     33.00 144.00   1.00    1.50    --   66.00  76.00 -29.33  111
 18  \w     33.00 144.00   1.00    1.50    --   66.00  76.00  63.81  111
 19  \w     33.00 144.00   1.00    1.50    --   66.00  75.00  33.03  111
 20  \w     37.00 147.00   1.00    1.50    --   70.00  74.00 -60.87  110
 21  \w     37.00 148.00   1.00    1.50    --   70.00  75.00 145.92  111
 22  \w     37.00 148.00   1.00    1.50    --   70.00  76.00-169.69  111
 23  \w     40.00 153.00   1.00    5.00    --   74.00  77.00 -11.23  113
 24  \w     73.00 158.00   1.00    5.00    --  106.98  77.00  90.00   85
 25  \w     23.00 109.00   1.00    5.00    --  106.98 -94.00   0.00   86
 26  \w     23.00 109.00   1.00    5.00    --  106.98 -94.00-120.00   86
 27  \w     33.00 137.00   1.00    5.00    --  106.98 -61.00   0.00  104
 28  \w     73.00 158.00   1.00    5.00    --  106.98  77.00 -90.00   85
 29  \w     77.00 158.00   1.00    5.00    --  106.98  61.00 -90.00   81
 30  \w     82.00 108.00   1.00    5.00    --  106.98  61.00-180.00   26
 31  \w     73.00 150.00   1.00    5.00    --  106.98  77.00-150.00   77
 32  \w     73.00 154.00   1.00    5.00    --  106.98  77.00 120.00   81
 33  \w     77.00 103.00   1.00    5.00    --  106.98  61.00  60.00   26
 34  \w     73.00  98.00   1.00    5.00    --  106.98  77.00 150.00   25
 35  \w     30.00  57.00   1.00    5.00    --  106.98 -30.00 150.00   27
 36  \w     73.00 143.00   1.00    5.00    --  106.98  77.00  60.00   70
 37  \w     73.00 152.00   1.00    5.00    --  106.98  77.00 -60.00   79
 38  \w    105.00 156.00   1.00    5.00    --  106.98  77.00 150.00   51
 39  \w     73.00 156.00   1.00    5.00    --  106.98  77.00   0.00   83
 40  \w     46.00  71.00   1.00    5.00    --  106.98 -45.00 -90.00   25
 41  \w     38.00 117.00   1.00    5.00    --  106.98-125.00 120.00   79
 42  \w     73.00 148.00   1.00    5.00    --  106.98  77.00 -30.00   75
 43  \w     37.00 104.00   1.00    5.00    --  106.98 -94.00-180.00   67
 44  \w    104.00 157.00   1.00    5.00    --  106.98  77.00  30.00   53
 45  \w     73.00  98.00   1.00    5.00    --  106.98  77.00  30.00   25
 46  \w     23.00 101.00   1.00    5.00    --  106.98 -94.00 -60.00   78
 47  \w    106.00 158.00   1.00    5.00    --  106.98  77.00-120.00   52
 48  \w     39.00 120.00   1.00    5.00    --  106.98-125.00 -60.00   81
 49  \w     73.00  98.00   1.00    5.00    --  106.98  77.00-120.00   25
 50  \w     73.00 158.00   1.00    5.00    --  106.98  77.00-180.00   85
 51  \w     33.00 112.00   1.00    5.00    --  106.98-125.00-180.00   79
;
_diffrn_measurement_device 'four-circle diffractometer'
_diffrn_measurement_device_type 'SuperNova, Single source at offset, Atlas'
_diffrn_measurement_method '\w scans'
_diffrn_orient_matrix_type 'CrysAlisPro convention (1999,Acta A55,543-557)'
_diffrn_orient_matrix_UB_11 -0.0642334000
_diffrn_orient_matrix_UB_12 0.1263839000
_diffrn_orient_matrix_UB_13 -0.0199156000
_diffrn_orient_matrix_UB_21 0.0046270000
_diffrn_orient_matrix_UB_22 0.0403963000
_diffrn_orient_matrix_UB_23 -0.0727176000
_diffrn_orient_matrix_UB_31 -0.0600516000
_diffrn_orient_matrix_UB_32 -0.1320163000
_diffrn_orient_matrix_UB_33 -0.0414777000
_diffrn_radiation_monochromator mirror
_diffrn_radiation_probe x-ray
_diffrn_radiation_type CuK\a
_diffrn_radiation_wavelength 1.54184
_diffrn_reflns_av_R_equivalents 0.0426
_diffrn_reflns_av_unetI/netI 0.0170
_diffrn_reflns_Laue_measured_fraction_full 1.000
_diffrn_reflns_Laue_measured_fraction_max 0.994
_diffrn_reflns_limit_h_max 24
_diffrn_reflns_limit_h_min -24
_diffrn_reflns_limit_k_max 10
_diffrn_reflns_limit_k_min -10
_diffrn_reflns_limit_l_max 24
_diffrn_reflns_limit_l_min -24
_diffrn_reflns_number 60590
_diffrn_reflns_point_group_measured_fraction_full 1.000
_diffrn_reflns_point_group_measured_fraction_max 0.994
_diffrn_reflns_theta_full 67.684
_diffrn_reflns_theta_max 73.689
_diffrn_reflns_theta_min 4.259
_diffrn_source 'micro-focus sealed X-ray tube'
_diffrn_source_type 'SuperNova (Cu) X-ray Source'
_exptl_absorpt_coefficient_mu 10.491
_exptl_absorpt_correction_T_max 0.924
_exptl_absorpt_correction_T_min 0.812
_exptl_absorpt_correction_type gaussian
_exptl_absorpt_process_details
;
CrysAlisPro 1.171.38.42b (Rigaku Oxford Diffraction, 2015)
Numerical absorption correction based on gaussian integration over
            a multifaceted crystal model
Empirical absorption correction using spherical harmonics,
 implemented in SCALE3 ABSPACK scaling algorithm.
;
_exptl_crystal_colour 'clear yellow'
_exptl_crystal_density_diffrn 1.713
_exptl_crystal_description prism
_exptl_crystal_F_000 1464
_exptl_crystal_size_max 0.123
_exptl_crystal_size_mid 0.068
_exptl_crystal_size_min 0.045
_refine_diff_density_max 1.242
_refine_diff_density_min -0.899
_refine_diff_density_rms 0.077
_refine_ls_extinction_method none
_refine_ls_goodness_of_fit_ref 1.063
_refine_ls_hydrogen_treatment constr
_refine_ls_matrix_type full
_refine_ls_number_parameters 370
_refine_ls_number_reflns 5804
_refine_ls_number_restraints 0
_refine_ls_restrained_S_all 1.063
_refine_ls_R_factor_all 0.0203
_refine_ls_R_factor_gt 0.0183
_refine_ls_shift/su_max 0.002
_refine_ls_shift/su_mean 0.000
_refine_ls_structure_factor_coef Fsqd
_refine_ls_weighting_details 'w=1/[\s^2^(Fo^2^)+(0.0216P)^2^+2.6769P] where P=(Fo^2^+2Fc^2^)/3'
_refine_ls_weighting_scheme calc
_refine_ls_wR_factor_gt 0.0433
_refine_ls_wR_factor_ref 0.0442
_reflns_Friedel_coverage 0.000
_reflns_number_gt 5460
_reflns_number_total 5804
_reflns_threshold_expression 'I > 2\s(I)'
_cod_data_source_file c7dt03599c2.cif
_cod_data_source_block p182
_cod_original_cell_volume 2892.02(8)
_cod_database_code 7044534
_chemical_oxdiff_formula 'C36 H26 N2 P Pt S'
_chemical_oxdiff_usercomment Jamshidisemiromi_Yersin_bzq-spy-THF
_shelx_space_group_comment
;
The symmetry employed for this shelxl refinement is uniquely defined
by the following loop, which should always be used as a source of
symmetry information in preference to the above space-group names.
They are only intended as comments.
;
_reflns_odcompleteness_completeness 99.95
_reflns_odcompleteness_iscentric 1
_reflns_odcompleteness_theta 66.97
_olex2_refinement_description
;
1. Fixed Uiso
 At 1.2 times of:
  All C(H) groups
2.a Aromatic/amide H refined with riding coordinates:
 C6(H6), C20(H20), C26(H26), C28(H28), C32(H32), C27(H27), C9(H9), C30(H30),
 C8(H8), C24(H24), C5(H5), C13(H13), C15(H15), C36(H36), C18(H18), C10(H10),
 C22(H22), C23(H23), C11(H11), C34(H34), C12(H12), C35(H35), C33(H33), C21(H21),
  C29(H29), C16(H16), C17(H17)
;
_shelx_shelxl_version_number 2014/7
_olex2_date_sample_data_collection 2016-11-11
_olex2_submission_special_instructions 'No special instructions were received'
_oxdiff_exptl_absorpt_empirical_details
;
Empirical correction (ABSPACK) includes:
- Absorption correction using spherical harmonics
- Frame scaling
;
_oxdiff_exptl_absorpt_empirical_full_max 1.225
_oxdiff_exptl_absorpt_empirical_full_min 0.902

loop_
_space_group_symop_operation_xyz
'x, y, z'
'-x+1/2, y+1/2, -z+1/2'
'-x, -y, -z'
'x-1/2, -y-1/2, z-1/2'

loop_
_atom_site_label
_atom_site_type_symbol
_atom_site_fract_x
_atom_site_fract_y
_atom_site_fract_z
_atom_site_U_iso_or_equiv
_atom_site_adp_type
_atom_site_occupancy
_atom_site_site_symmetry_order
_atom_site_calc_flag
_atom_site_refinement_flags_posn
Pt1 Pt 0.49531(2) 0.47024(2) 0.68227(2) 0.01483(4) Uani 1 1 d .
S1 S 0.62568(3) 0.54629(7) 0.73979(3) 0.02007(12) Uani 1 1 d .
P1 P 0.47394(3) 0.56877(7) 0.77416(3) 0.01484(11) Uani 1 1 d .
N1 N 0.50737(11) 0.3649(2) 0.59256(11) 0.0181(4) Uani 1 1 d .
N2 N 0.57085(12) 0.8521(3) 0.71609(11) 0.0220(4) Uani 1 1 d .
C1 C 0.38584(13) 0.3883(3) 0.62046(12) 0.0171(4) Uani 1 1 d .
C3 C 0.44107(14) 0.2961(3) 0.53974(13) 0.0188(5) Uani 1 1 d .
C2 C 0.37616(13) 0.3096(3) 0.55360(13) 0.0179(5) Uani 1 1 d .
C7 C 0.30596(14) 0.2453(3) 0.50028(13) 0.0203(5) Uani 1 1 d .
C6 C 0.30256(15) 0.1669(3) 0.43468(14) 0.0251(5) Uani 1 1 d .
H6 H 0.2564 0.1236 0.3996 0.030 Uiso 1 1 calc R
C14 C 0.63307(14) 0.7580(3) 0.75043(13) 0.0202(5) Uani 1 1 d .
C31 C 0.44846(13) 0.4163(3) 0.82514(13) 0.0182(5) Uani 1 1 d .
C20 C 0.55374(14) 0.8359(3) 0.86412(13) 0.0202(5) Uani 1 1 d .
H20 H 0.5121 0.8994 0.8334 0.024 Uiso 1 1 calc R
C19 C 0.55260(13) 0.6705(3) 0.85121(13) 0.0165(4) Uani 1 1 d .
C26 C 0.39466(13) 0.8260(3) 0.68532(13) 0.0191(5) Uani 1 1 d .
H26 H 0.4335 0.8241 0.6709 0.023 Uiso 1 1 calc R
C4 C 0.43703(15) 0.2206(3) 0.47555(14) 0.0230(5) Uani 1 1 d .
C28 C 0.27655(14) 0.9379(3) 0.67269(15) 0.0251(5) Uani 1 1 d .
H28 H 0.2365 1.0113 0.6503 0.030 Uiso 1 1 calc R
C32 C 0.43409(13) 0.2562(3) 0.80090(14) 0.0204(5) Uani 1 1 d .
H32 H 0.4373 0.2255 0.7578 0.025 Uiso 1 1 calc R
C27 C 0.33585(14) 0.9374(3) 0.65347(14) 0.0231(5) Uani 1 1 d .
H27 H 0.3362 1.0122 0.6189 0.028 Uiso 1 1 calc R
C25 C 0.39598(13) 0.7166(3) 0.73886(13) 0.0166(4) Uani 1 1 d .
C9 C 0.25021(14) 0.3344(3) 0.57877(14) 0.0212(5) Uani 1 1 d .
H9 H 0.2080 0.3432 0.5879 0.025 Uiso 1 1 calc R
C30 C 0.33667(14) 0.7199(3) 0.75897(14) 0.0215(5) Uani 1 1 d .
H30 H 0.3372 0.6485 0.7951 0.026 Uiso 1 1 calc R
C8 C 0.24232(14) 0.2599(3) 0.51468(14) 0.0212(5) Uani 1 1 d .
H8 H 0.1951 0.2190 0.4808 0.025 Uiso 1 1 calc R
C24 C 0.61578(14) 0.5770(3) 0.89791(13) 0.0204(5) Uani 1 1 d .
H24 H 0.6157 0.4656 0.8901 0.024 Uiso 1 1 calc R
C5 C 0.36516(16) 0.1550(3) 0.42309(14) 0.0272(6) Uani 1 1 d .
H5 H 0.3614 0.1034 0.3804 0.033 Uiso 1 1 calc R
C13 C 0.56957(15) 0.3583(3) 0.58246(14) 0.0248(5) Uani 1 1 d .
H13 H 0.6145 0.4042 0.6183 0.030 Uiso 1 1 calc R
C15 C 0.70559(14) 0.8261(3) 0.79434(16) 0.0277(6) Uani 1 1 d .
H15 H 0.7483 0.7597 0.8177 0.033 Uiso 1 1 calc R
C36 C 0.44515(15) 0.4590(3) 0.89141(14) 0.0228(5) Uani 1 1 d .
H36 H 0.4555 0.5652 0.9090 0.027 Uiso 1 1 calc R
C18 C 0.57957(16) 1.0135(3) 0.72569(16) 0.0262(5) Uani 1 1 d .
H18 H 0.5363 1.0783 0.7025 0.031 Uiso 1 1 calc R
C10 C 0.32094(13) 0.3980(3) 0.63109(13) 0.0186(5) Uani 1 1 d .
H10 H 0.3242 0.4480 0.6740 0.022 Uiso 1 1 calc R
C22 C 0.67904(15) 0.8145(3) 0.96774(14) 0.0253(5) Uani 1 1 d .
H22 H 0.7215 0.8628 1.0062 0.030 Uiso 1 1 calc R
C23 C 0.67841(14) 0.6490(3) 0.95569(14) 0.0241(5) Uani 1 1 d .
H23 H 0.7202 0.5859 0.9865 0.029 Uiso 1 1 calc R
C11 C 0.50430(16) 0.2165(3) 0.46656(15) 0.0288(6) Uani 1 1 d .
H11 H 0.5039 0.1678 0.4246 0.035 Uiso 1 1 calc R
C34 C 0.41147(15) 0.1852(3) 0.90509(15) 0.0280(6) Uani 1 1 d .
H34 H 0.3990 0.1080 0.9315 0.034 Uiso 1 1 calc R
C12 C 0.57010(16) 0.2846(4) 0.51981(16) 0.0302(6) Uani 1 1 d .
H12 H 0.6147 0.2819 0.5145 0.036 Uiso 1 1 calc R
C35 C 0.42651(15) 0.3438(4) 0.93064(14) 0.0280(6) Uani 1 1 d .
H35 H 0.4241 0.3729 0.9743 0.034 Uiso 1 1 calc R
C33 C 0.41504(14) 0.1418(3) 0.84033(15) 0.0243(5) Uani 1 1 d .
H33 H 0.4046 0.0354 0.8231 0.029 Uiso 1 1 calc R
C21 C 0.61648(15) 0.9084(3) 0.92254(15) 0.0258(5) Uani 1 1 d .
H21 H 0.6164 1.0193 0.9312 0.031 Uiso 1 1 calc R
C29 C 0.27685(14) 0.8291(3) 0.72539(16) 0.0259(5) Uani 1 1 d .
H29 H 0.2369 0.8292 0.7383 0.031 Uiso 1 1 calc R
C16 C 0.71251(16) 0.9919(4) 0.80236(19) 0.0340(7) Uani 1 1 d .
H16 H 0.7600 1.0390 0.8310 0.041 Uiso 1 1 calc R
C17 C 0.64797(16) 1.0885(4) 0.76728(17) 0.0315(6) Uani 1 1 d .
H17 H 0.6512 1.2010 0.7719 0.038 Uiso 1 1 calc R

loop_
_atom_site_aniso_label
_atom_site_aniso_U_11
_atom_site_aniso_U_22
_atom_site_aniso_U_33
_atom_site_aniso_U_23
_atom_site_aniso_U_13
_atom_site_aniso_U_12
Pt1 0.01274(5) 0.01625(6) 0.01488(5) -0.00202(3) 0.00571(4) -0.00040(3)
S1 0.0141(3) 0.0219(3) 0.0238(3) -0.0053(2) 0.0082(2) -0.0014(2)
P1 0.0132(3) 0.0160(3) 0.0144(3) -0.0015(2) 0.0055(2) -0.0004(2)
N1 0.0204(10) 0.0175(10) 0.0174(9) -0.0022(8) 0.0096(8) -0.0007(8)
N2 0.0191(10) 0.0271(11) 0.0211(10) 0.0015(9) 0.0103(8) 0.0014(9)
C1 0.0172(11) 0.0143(11) 0.0161(10) 0.0003(9) 0.0042(9) -0.0010(9)
C3 0.0235(12) 0.0148(11) 0.0175(11) -0.0007(9) 0.0089(10) -0.0014(9)
C2 0.0196(11) 0.0146(11) 0.0172(11) 0.0028(9) 0.0064(9) 0.0013(9)
C7 0.0228(12) 0.0167(12) 0.0166(11) 0.0034(9) 0.0048(10) 0.0005(9)
C6 0.0274(13) 0.0236(13) 0.0191(12) -0.0009(10) 0.0061(10) -0.0045(10)
C14 0.0188(11) 0.0243(13) 0.0206(11) -0.0008(10) 0.0117(10) -0.0007(10)
C31 0.0142(10) 0.0207(12) 0.0171(11) 0.0002(9) 0.0048(9) -0.0004(9)
C20 0.0165(11) 0.0212(12) 0.0212(12) -0.0016(10) 0.0069(10) 0.0006(9)
C19 0.0147(11) 0.0197(12) 0.0167(11) -0.0002(9) 0.0085(9) -0.0012(9)
C26 0.0141(11) 0.0260(13) 0.0170(11) -0.0012(9) 0.0070(9) 0.0004(9)
C4 0.0301(14) 0.0214(13) 0.0192(12) 0.0005(10) 0.0127(11) -0.0018(10)
C28 0.0161(12) 0.0236(13) 0.0310(14) -0.0010(10) 0.0066(10) 0.0059(10)
C32 0.0175(11) 0.0233(13) 0.0198(11) -0.0005(10) 0.0079(10) 0.0020(10)
C27 0.0216(12) 0.0228(13) 0.0220(12) 0.0021(10) 0.0074(10) 0.0036(10)
C25 0.0132(10) 0.0166(12) 0.0181(11) -0.0033(9) 0.0055(9) -0.0009(8)
C9 0.0158(11) 0.0192(12) 0.0260(12) 0.0018(10) 0.0070(10) 0.0022(9)
C30 0.0216(12) 0.0186(12) 0.0275(13) -0.0014(10) 0.0139(11) -0.0027(10)
C8 0.0153(11) 0.0173(12) 0.0212(12) -0.0010(9) -0.0002(9) -0.0014(9)
C24 0.0202(12) 0.0202(12) 0.0181(11) -0.0017(9) 0.0063(10) 0.0000(10)
C5 0.0379(15) 0.0263(14) 0.0180(12) -0.0046(10) 0.0132(11) -0.0054(11)
C13 0.0228(13) 0.0279(14) 0.0261(13) -0.0063(11) 0.0133(11) -0.0022(10)
C15 0.0153(12) 0.0282(14) 0.0375(15) -0.0044(12) 0.0101(11) -0.0015(10)
C36 0.0230(12) 0.0255(14) 0.0199(12) -0.0038(10) 0.0097(10) -0.0036(10)
C18 0.0277(13) 0.0240(13) 0.0302(14) 0.0054(11) 0.0159(12) 0.0042(11)
C10 0.0168(11) 0.0188(12) 0.0178(11) -0.0012(9) 0.0056(9) 0.0006(9)
C22 0.0202(12) 0.0309(14) 0.0210(12) -0.0073(10) 0.0059(10) -0.0062(10)
C23 0.0199(12) 0.0290(14) 0.0188(12) -0.0009(10) 0.0047(10) 0.0022(10)
C11 0.0375(15) 0.0310(15) 0.0243(13) -0.0069(11) 0.0196(12) -0.0044(12)
C34 0.0260(13) 0.0307(15) 0.0282(13) 0.0067(11) 0.0130(11) -0.0030(11)
C12 0.0311(14) 0.0346(16) 0.0324(14) -0.0065(12) 0.0210(12) -0.0031(11)
C35 0.0274(13) 0.0377(16) 0.0200(12) -0.0018(11) 0.0117(11) -0.0052(12)
C33 0.0227(12) 0.0187(12) 0.0305(13) 0.0009(10) 0.0112(11) -0.0017(10)
C21 0.0263(13) 0.0217(13) 0.0281(13) -0.0082(11) 0.0113(11) -0.0042(11)
C29 0.0178(12) 0.0253(13) 0.0379(14) -0.0045(11) 0.0156(11) 0.0001(10)
C16 0.0219(14) 0.0299(15) 0.0508(19) -0.0078(13) 0.0170(13) -0.0088(11)
C17 0.0340(15) 0.0218(13) 0.0436(16) -0.0015(12) 0.0217(13) -0.0037(12)

loop_
_atom_type_symbol
_atom_type_description
_atom_type_scat_dispersion_real
_atom_type_scat_dispersion_imag
_atom_type_scat_source
C C 0.0181 0.0091 'International Tables Vol C Tables 4.2.6.8 and 6.1.1.4'
H H 0.0000 0.0000 'International Tables Vol C Tables 4.2.6.8 and 6.1.1.4'
N N 0.0311 0.0180 'International Tables Vol C Tables 4.2.6.8 and 6.1.1.4'
P P 0.2955 0.4335 'International Tables Vol C Tables 4.2.6.8 and 6.1.1.4'
Pt Pt -4.5932 6.9264 'International Tables Vol C Tables 4.2.6.8 and 6.1.1.4'
S S 0.3331 0.5567 'International Tables Vol C Tables 4.2.6.8 and 6.1.1.4'

loop_
_exptl_crystal_face_index_h
_exptl_crystal_face_index_k
_exptl_crystal_face_index_l
_exptl_crystal_face_perp_dist
1 1 -12 0.0228
0 0 12 0.0301
-5 -3 11 0.0199
-10 0 12 0.0214
10 -1 -12 0.0131
-1 -1 -11 0.0246
-13 1 5 0.0330
12 1 -3 0.0279
8 -1 4 0.0287
5 5 -2 0.0596

loop_
_geom_angle_atom_site_label_1
_geom_angle_atom_site_label_2
_geom_angle_atom_site_label_3
_geom_angle
P1 Pt1 S1 93.85(2)
N1 Pt1 S1 90.63(6)
N1 Pt1 P1 175.24(6)
C1 Pt1 S1 171.38(7)
C1 Pt1 P1 94.75(7)
C1 Pt1 N1 80.76(9)
C14 S1 Pt1 109.51(8)
C31 P1 Pt1 114.65(8)
C31 P1 C25 106.34(11)
C19 P1 Pt1 117.86(7)
C19 P1 C31 100.46(10)
C19 P1 C25 105.18(11)
C25 P1 Pt1 111.13(8)
C3 N1 Pt1 113.31(15)
C13 N1 Pt1 127.99(17)
C13 N1 C3 118.7(2)
C18 N2 C14 118.0(2)
C2 C1 Pt1 112.13(16)
C10 C1 Pt1 132.25(18)
C10 C1 C2 115.6(2)
N1 C3 C2 115.7(2)
N1 C3 C4 122.2(2)
C4 C3 C2 122.1(2)
C1 C2 C3 118.0(2)
C7 C2 C1 123.7(2)
C7 C2 C3 118.3(2)
C2 C7 C6 119.2(2)
C8 C7 C2 117.6(2)
C8 C7 C6 123.2(2)
C7 C6 H6 119.3
C5 C6 C7 121.3(2)
C5 C6 H6 119.3
N2 C14 S1 120.31(19)
N2 C14 C15 121.2(2)
C15 C14 S1 118.5(2)
C32 C31 P1 121.27(18)
C32 C31 C36 118.7(2)
C36 C31 P1 120.03(19)
C19 C20 H20 119.6
C19 C20 C21 120.8(2)
C21 C20 H20 119.6
C20 C19 P1 123.16(18)
C20 C19 C24 118.8(2)
C24 C19 P1 118.02(18)
C27 C26 H26 119.8
C27 C26 C25 120.3(2)
C25 C26 H26 119.8
C3 C4 C5 118.1(2)
C3 C4 C11 117.5(2)
C11 C4 C5 124.4(2)
C27 C28 H28 120.0
C27 C28 C29 119.9(2)
C29 C28 H28 120.0
C31 C32 H32 119.7
C33 C32 C31 120.6(2)
C33 C32 H32 119.7
C26 C27 H27 119.8
C28 C27 C26 120.3(2)
C28 C27 H27 119.8
C26 C25 P1 116.70(17)
C26 C25 C30 119.0(2)
C30 C25 P1 124.23(19)
C8 C9 H9 119.3
C8 C9 C10 121.4(2)
C10 C9 H9 119.3
C25 C30 H30 119.8
C29 C30 C25 120.4(2)
C29 C30 H30 119.8
C7 C8 H8 120.1
C9 C8 C7 119.9(2)
C9 C8 H8 120.1
C19 C24 H24 119.8
C23 C24 C19 120.5(2)
C23 C24 H24 119.8
C6 C5 C4 121.0(2)
C6 C5 H5 119.5
C4 C5 H5 119.5
N1 C13 H13 118.8
N1 C13 C12 122.5(2)
C12 C13 H13 118.8
C14 C15 H15 120.4
C16 C15 C14 119.2(3)
C16 C15 H15 120.4
C31 C36 H36 119.8
C35 C36 C31 120.3(2)
C35 C36 H36 119.8
N2 C18 H18 117.9
N2 C18 C17 124.2(3)
C17 C18 H18 117.9
C1 C10 C9 121.8(2)
C1 C10 H10 119.1
C9 C10 H10 119.1
C23 C22 H22 120.0
C23 C22 C21 120.0(2)
C21 C22 H22 120.0
C24 C23 H23 119.9
C22 C23 C24 120.2(2)
C22 C23 H23 119.9
C4 C11 H11 120.1
C12 C11 C4 119.8(2)
C12 C11 H11 120.1
C35 C34 H34 120.0
C33 C34 H34 120.0
C33 C34 C35 120.0(2)
C13 C12 H12 120.3
C11 C12 C13 119.4(2)
C11 C12 H12 120.3
C36 C35 C34 120.1(2)
C36 C35 H35 119.9
C34 C35 H35 119.9
C32 C33 H33 119.9
C34 C33 C32 120.3(2)
C34 C33 H33 119.9
C20 C21 H21 120.1
C22 C21 C20 119.7(2)
C22 C21 H21 120.1
C28 C29 C30 120.0(2)
C28 C29 H29 120.0
C30 C29 H29 120.0
C15 C16 H16 120.3
C15 C16 C17 119.4(3)
C17 C16 H16 120.3
C18 C17 C16 118.0(3)
C18 C17 H17 121.0
C16 C17 H17 121.0

loop_
_geom_bond_atom_site_label_1
_geom_bond_atom_site_label_2
_geom_bond_distance
Pt1 S1 2.3651(6)
Pt1 P1 2.2228(6)
Pt1 N1 2.1073(19)
Pt1 C1 2.048(2)
S1 C14 1.754(3)
P1 C31 1.827(2)
P1 C19 1.820(2)
P1 C25 1.828(2)
N1 C3 1.374(3)
N1 C13 1.326(3)
N2 C14 1.343(3)
N2 C18 1.342(3)
C1 C2 1.424(3)
C1 C10 1.386(3)
C3 C2 1.426(3)
C3 C4 1.401(3)
C2 C7 1.410(3)
C7 C6 1.441(3)
C7 C8 1.409(4)
C6 H6 0.9300
C6 C5 1.353(4)
C14 C15 1.407(4)
C31 C32 1.388(4)
C31 C36 1.406(3)
C20 H20 0.9300
C20 C19 1.384(3)
C20 C21 1.393(4)
C19 C24 1.398(3)
C26 H26 0.9300
C26 C27 1.383(3)
C26 C25 1.394(3)
C4 C5 1.430(4)
C4 C11 1.411(4)
C28 H28 0.9300
C28 C27 1.382(4)
C28 C29 1.384(4)
C32 H32 0.9300
C32 C33 1.386(3)
C27 H27 0.9300
C25 C30 1.394(3)
C9 H9 0.9300
C9 C8 1.370(4)
C9 C10 1.408(3)
C30 H30 0.9300
C30 C29 1.387(4)
C8 H8 0.9300
C24 H24 0.9300
C24 C23 1.384(3)
C5 H5 0.9300
C13 H13 0.9300
C13 C12 1.401(4)
C15 H15 0.9300
C15 C16 1.374(4)
C36 H36 0.9300
C36 C35 1.384(4)
C18 H18 0.9300
C18 C17 1.366(4)
C10 H10 0.9300
C22 H22 0.9300
C22 C23 1.383(4)
C22 C21 1.385(4)
C23 H23 0.9300
C11 H11 0.9300
C11 C12 1.369(4)
C34 H34 0.9300
C34 C35 1.384(4)
C34 C33 1.381(4)
C12 H12 0.9300
C35 H35 0.9300
C33 H33 0.9300
C21 H21 0.9300
C29 H29 0.9300
C16 H16 0.9300
C16 C17 1.387(4)
C17 H17 0.9300

loop_
_geom_torsion_atom_site_label_1
_geom_torsion_atom_site_label_2
_geom_torsion_atom_site_label_3
_geom_torsion_atom_site_label_4
_geom_torsion
Pt1 S1 C14 N2 -11.5(2)
Pt1 S1 C14 C15 169.75(18)
Pt1 P1 C31 C32 -8.1(2)
Pt1 P1 C31 C36 170.14(17)
Pt1 P1 C19 C20 111.03(19)
Pt1 P1 C19 C24 -66.8(2)
Pt1 P1 C25 C26 -41.7(2)
Pt1 P1 C25 C30 134.56(19)
Pt1 N1 C3 C2 1.0(3)
Pt1 N1 C3 C4 179.65(19)
Pt1 N1 C13 C12 -179.8(2)
Pt1 C1 C2 C3 1.1(3)
Pt1 C1 C2 C7 -178.53(18)
Pt1 C1 C10 C9 178.43(19)
S1 C14 C15 C16 179.1(2)
P1 C31 C32 C33 179.81(19)
P1 C31 C36 C35 -179.5(2)
P1 C19 C24 C23 177.62(19)
P1 C25 C30 C29 -175.34(19)
N1 C3 C2 C1 -1.4(3)
N1 C3 C2 C7 178.2(2)
N1 C3 C4 C5 -178.9(2)
N1 C3 C4 C11 0.2(4)
N1 C13 C12 C11 0.1(4)
N2 C14 C15 C16 0.3(4)
N2 C18 C17 C16 -0.5(4)
C1 C2 C7 C6 -179.6(2)
C1 C2 C7 C8 -0.3(4)
C3 N1 C13 C12 0.4(4)
C3 C2 C7 C6 0.8(3)
C3 C2 C7 C8 -179.8(2)
C3 C4 C5 C6 0.7(4)
C3 C4 C11 C12 0.2(4)
C2 C1 C10 C9 -0.2(3)
C2 C3 C4 C5 -0.3(4)
C2 C3 C4 C11 178.8(2)
C2 C7 C6 C5 -0.5(4)
C2 C7 C8 C9 -0.1(4)
C7 C6 C5 C4 -0.3(4)
C6 C7 C8 C9 179.2(2)
C14 N2 C18 C17 1.1(4)
C14 C15 C16 C17 0.2(5)
C31 P1 C19 C20 -123.7(2)
C31 P1 C19 C24 58.4(2)
C31 P1 C25 C26 -167.12(18)
C31 P1 C25 C30 9.2(2)
C31 C32 C33 C34 -1.2(4)
C31 C36 C35 C34 0.4(4)
C20 C19 C24 C23 -0.4(3)
C19 P1 C31 C32 -135.5(2)
C19 P1 C31 C36 42.7(2)
C19 P1 C25 C26 86.88(19)
C19 P1 C25 C30 -96.8(2)
C19 C20 C21 C22 0.9(4)
C19 C24 C23 C22 0.0(4)
C26 C25 C30 C29 0.9(4)
C4 C3 C2 C1 179.9(2)
C4 C3 C2 C7 -0.5(4)
C4 C11 C12 C13 -0.3(4)
C32 C31 C36 C35 -1.2(4)
C27 C26 C25 P1 177.31(19)
C27 C26 C25 C30 0.8(4)
C27 C28 C29 C30 0.2(4)
C25 P1 C31 C32 115.1(2)
C25 P1 C31 C36 -66.6(2)
C25 P1 C19 C20 -13.4(2)
C25 P1 C19 C24 168.70(18)
C25 C26 C27 C28 -2.0(4)
C25 C30 C29 C28 -1.3(4)
C8 C7 C6 C5 -179.8(2)
C8 C9 C10 C1 -0.1(4)
C5 C4 C11 C12 179.3(3)
C13 N1 C3 C2 -179.2(2)
C13 N1 C3 C4 -0.5(4)
C15 C16 C17 C18 -0.1(5)
C36 C31 C32 C33 1.6(4)
C18 N2 C14 S1 -179.67(19)
C18 N2 C14 C15 -0.9(4)
C10 C1 C2 C3 180.0(2)
C10 C1 C2 C7 0.4(3)
C10 C9 C8 C7 0.2(4)
C23 C22 C21 C20 -1.3(4)
C11 C4 C5 C6 -178.4(3)
C35 C34 C33 C32 0.4(4)
C33 C34 C35 C36 0.0(4)
C21 C20 C19 P1 -177.96(19)
C21 C20 C19 C24 -0.1(4)
C21 C22 C23 C24 0.8(4)
C29 C28 C27 C26 1.5(4)

loop_
_exptl_oxdiff_crystal_face_indexfrac_h
_exptl_oxdiff_crystal_face_indexfrac_k
_exptl_oxdiff_crystal_face_indexfrac_l
_exptl_oxdiff_crystal_face_x
_exptl_oxdiff_crystal_face_y
_exptl_oxdiff_crystal_face_z
1.0044 0.9995 -11.9988 0.3008 0.9175 0.3054
-0.0033 0.0005 11.9983 -0.2387 -0.8725 -0.4975
-5.0066 -2.9996 10.9996 -0.2766 -0.9442 0.2404
-10.0046 0.0006 11.9968 0.4038 -0.9186 0.1031
10.0036 -1.0006 -11.9961 -0.5301 0.8782 0.0289
-0.9981 -1.0005 -10.9980 0.1567 0.7547 0.6482
-13.0021 1.0003 4.9966 0.8621 -0.3831 0.4415
12.0034 0.9998 -2.9983 -0.5849 0.3140 -0.7285
7.9990 -0.9999 4.0013 -0.7199 -0.2943 -0.5143
5.0061 5.0001 -2.0021 0.3502 0.3707 -0.8777
